data_2003514
loop_
_publ_author_name
'Kivek\"as, R.'
'Klinga, M.'
'Colacio, E.'
'Dominguez-Vera, J. M.'
'Romerosa, A.'

_publ_section_title
;Aqua[1,3-propanediyldiiminobis(1,3-dimethyl-5-nitrosouracilato)-\k^4^<i>N</i>^5^,<i>N</i>^6^,<i>N</i>^15^,<i>N</i>^16^]copper(II)
 Monohydrate
;
_journal_issue 6
_journal_name_full 'Acta Crystallographica Section C'
_journal_page_first 1087
_journal_page_last 1089
_journal_paper_doi 10.1107/S0108270194013697
_journal_volume 51
_journal_year 1995
_chemical_formula_moiety 'C15 H22 Cu1 N8 O8'
_chemical_formula_sum 'C15 H22 Cu N8 O8'
_chemical_formula_weight 505.94
_space_group_IT_number 14
_symmetry_cell_setting monoclinic
_symmetry_space_group_name_Hall '-P 2ybc'
_symmetry_space_group_name_H-M 'P 1 21/c 1'
_atom_type_scat_source 'Xtal3.0 (Hall & Stewart, 1990)'
_cell_angle_alpha 90
_cell_angle_beta 96.63(1)
_cell_angle_gamma 90
_cell_formula_units_Z 4
_cell_length_a 10.809(1)
_cell_length_b 8.4044(9)
_cell_length_c 21.119(3)
_cell_measurement_reflns_used 25
_cell_measurement_temperature 296
_cell_measurement_theta_max 13.2
_cell_measurement_theta_min 8.4
_cell_volume 1905.7(4)
_diffrn_measurement_device 'Nicolet P3F'
_diffrn_measurement_method \w
_diffrn_radiation_type MoK\a
_diffrn_radiation_wavelength 0.71073
_diffrn_reflns_av_R_equivalents 0.017
_diffrn_reflns_limit_h_max 14
_diffrn_reflns_limit_h_min 0
_diffrn_reflns_limit_k_max 11
_diffrn_reflns_limit_k_min 0
_diffrn_reflns_limit_l_max 27
_diffrn_reflns_limit_l_min -27
_diffrn_reflns_number 4470
_diffrn_reflns_theta_max 26.5
_diffrn_standards_decay_% 1.0
_diffrn_standards_interval_count 150
_diffrn_standards_number 3
_exptl_absorpt_coefficient_mu 1.21
_exptl_absorpt_correction_T_max 1.000
_exptl_absorpt_correction_T_min 0.894
_exptl_absorpt_correction_type 'empirical via \y scans'
_exptl_crystal_colour blue
_exptl_crystal_density_diffrn 1.763
_exptl_crystal_description prism
_exptl_crystal_size_max 0.32
_exptl_crystal_size_mid 0.30
_exptl_crystal_size_min 0.25
_refine_diff_density_max 0.5
_refine_diff_density_min -0.6
_refine_ls_goodness_of_fit_obs 2.064
_refine_ls_number_parameters 321
_refine_ls_number_reflns 3121
_refine_ls_R_factor_obs 0.040
_refine_ls_shift/esd_max 0.57
_refine_ls_structure_factor_coef F
_refine_ls_weighting_scheme
;
Weighting scheme based on measured e.s.d.'s
;
_refine_ls_wR_factor_obs 0.036
_reflns_number_observed 3121
_reflns_number_total 3959
_reflns_observed_criterion >4\s(F)
_cod_data_source_file ab1203.cif
_cod_data_source_block ab1203a
_cod_original_sg_symbol_H-M 'P 21/c'
_cod_original_formula_sum 'C15 H22 Cu1 N8 O8'
_cod_database_code 2003514

loop_
_symmetry_equiv_pos_as_xyz
x,y,z
x,1/2-y,1/2+z
-x,-y,-z
-x,1/2+y,1/2-z

loop_
_atom_site_label
_atom_site_fract_x
_atom_site_fract_y
_atom_site_fract_z
_atom_site_U_iso_or_equiv
Cu1 .97034(3) .72694(4) .42757(2) .0279(1)
N1 1.1802(2) .6967(3) .2745(1) .0332(9)
C1 1.1336(4) .5811(4) .2245(2) .0474(9)
O2 1.3495(2) .7257(3) .2208(1) .0512(9)
C2 1.2974(3) .7585(4) .2673(1) .037(1)
N3 1.3546(2) .8572(3) .3138(1) .0369(9)
C3 1.4813(4) .9113(5) .3072(2) .057(1)
O4 1.3610(2) .9939(3) .4060(1) .054(1)
C4 1.3027(3) .9043(4) .3684(1) .035(1)
O5 1.1572(2) .9570(3) .4672(1) .0428(8)
N5 1.1200(2) .8593(3) .4255(1) .0318(9)
C5 1.1834(3) .8332(4) .3750(1) .029(1)
N6 1.0101(2) .6774(3) .3390(1) .0302(8)
C6 1.1184(3) .7278(4) .3276(1) .0283(9)
C7 .9156(3) .5945(5) .2950(2) .038(1)
C8 .7858(3) .6199(4) .3147(2) .036(1)
N11 .7052(2) .4533(3) .5034(1) .0299(8)
C11 .6632(3) .3115(4) .4655(1) .0368(8)
O12 .5584(2) .3999(2) .5687(1) .0433(8)
C12 .6500(3) .4747(4) .5589(1) .032(1)
N13 .7052(2) .5818(3) .6030(1) .0339(9)
C13 .6403(3) .6178(4) .6583(2) .0420(9)
O14 .8744(2) .7174(3) .6476(1) .0495(9)
C14 .8234(3) .6492(4) .6012(1) .034(1)
O15 1.0452(2) .7795(3) .56553(9) .0374(7)
N15 .9707(2) .7119(3) .5236(1) .0291(8)
C15 .8714(3) .6341(4) .5398(1) .028(1)
N16 .8308(2) .5756(3) .4303(1) .0273(8)
C16 .7994(3) .5530(3) .4866(1) .0262(9)
C17 .7568(4) .5223(5) .3714(2) .038(1)
O20 .8365(3) .9271(3) .4097(1) .0360(9)
O21 .6356(3) .8477(4) .4742(2) .061(1)
H1A 1.100(4) .486(3) .241(1) .0474(9)
H1B 1.073(3) .628(3) .1933(8) .0474(9)
H1C 1.201(1) .548(5) .202(1) .0474(9)
H3A 1.476(3) 1.000(2) .2781(9) .057(1)
H3B 1.536(2) .939(3) .3448(7) .057(1)
H3C 1.519(3) .825(2) .287(1) .057(1)
H11A .591(1) .329(3) .4356(7) .0368(8)
H11B .730(1) .273(3) .4434(8) .0368(8)
H11C .642(3) .226(2) .4927(9) .0368(8)
H13A .693(2) .616(6) .6980(6) .0420(9)
H13B .599(5) .719(3) .653(1) .0420(9)
H13C .577(4) .539(5) .661(1) .0420(9)
H7A .916(3) .632(4) .253(2) .04(1)
H7B .927(3) .477(4) .295(1) .04(1)
H8A .724(3) .586(3) .281(1) .028(8)
H8B .772(3) .732(4) .323(1) .035(9)
H17A .772(3) .418(4) .364(1) .030(9)
H17B .672(3) .532(4) .376(1) .05(1)
H20A .781(3) .906(5) .427(2) .04(1)
H20B .874(4) 1.020(5) .429(2) .07(1)
H21A .638(4) .894(5) .509(2) .07(2)
H21B .565(4) .807(6) .466(2) .09(2)

loop_
_geom_angle_atom_site_label_1
_geom_angle_atom_site_label_2
_geom_angle_atom_site_label_3
_geom_angle
_geom_angle_publ_flag
N5 Cu1 N6 80.30(10) yes
N5 Cu1 N15 98.70(10) yes
N5 Cu1 N16 174.40(10) yes
N5 Cu1 O20 95.10(10) yes
N6 Cu1 N15 160.00(10) yes
N6 Cu1 N16 98.00(10) yes
N6 Cu1 O20 101.80(10) yes
N15 Cu1 N16 81.10(10) yes
N15 Cu1 O20 98.20(10) yes
N16 Cu1 O20 90.50(10) yes
Cu1 N5 O5 124.1(2) yes
Cu1 N15 O15 126.9(2) yes
Cu1 N5 C5 114.8(2) yes
Cu1 N15 C15 112.1(2) yes
O5 N5 C5 121.1(3) yes
O15 N15 C15 120.5(2) yes
Cu1 N6 C7 118.5(2) yes
Cu1 N16 C17 120.9(2) yes
C7 C8 C17 115.0(3) yes
C1 N1 C2 113.9(3) no
C1 N1 C6 122.8(3) no
C2 N1 C6 123.0(2) no
N1 C1 H1A 114.0(10) no
N1 C1 H1B 112(2) no
N1 C1 H1C 110(2) no
N1 C2 O2 121.0(3) no
N1 C2 N3 119.0(3) no
O2 C2 N3 120.0(3) no
C2 N3 C3 117.8(3) no
C2 N3 C4 124.8(3) no
C3 N3 C4 117.4(3) no
N3 C3 H3A 108(2) no
N3 C3 H3B 119.0(10) no
N3 C3 H3C 105(2) no
N3 C4 O4 119.2(3) no
N3 C4 C5 114.3(3) no
O4 C4 C5 126.5(3) no
C4 C5 N5 123.4(3) no
C4 C5 C6 123.5(3) no
N5 C5 C6 113.1(3) no
C6 N6 C7 127.9(3) no
N1 C6 C5 115.4(3) no
N1 C6 N6 128.0(3) no
C5 C6 N6 116.6(3) no
N6 C7 C8 110.8(3) no
N6 C7 H7A 111(2) no
N6 C7 H7B 113(2) no
C8 C7 H7A 109(2) no
C8 C7 H7B 105(2) no
C7 C8 H8A 110(2) no
C7 C8 H8B 111(2) no
C17 C8 H8A 104(2) no
C17 C8 H8B 109(2) no
C11 N11 C12 115.3(3) no
C11 N11 C16 122.3(3) no
C12 N11 C16 122.3(3) no
N11 C11 H11A 114(2) no
N11 C11 H11B 110.0(10) no
N11 C11 H11C 111.0(10) no
H11A C11 H11B 110.0(10) no
H11A C11 H11C 106(2) no
H11B C11 H11C 106(2) no
N11 C12 O12 121.1(3) no
N11 C12 N13 117.4(3) no
O12 C12 N13 121.5(3) no
C12 N13 C13 117.6(3) no
C12 N13 C14 124.8(3) no
C13 N13 C14 117.(2) no
N13 C13 H13A 114.0(10) no
N13 C13 H13B 110(2) no
N13 C13 H13C 108(2) no
N13 C14 O14 120.1(3) no
N13 C14 C15 114.0(2) no
O14 C14 C15 125.8(3) no
C14 C15 N15 124.4(3) no
C14 C15 C16 120.8(3) no
N15 C15 C16 113.9(2) no
Cu1 N16 C16 113.9(2) no
C16 N16 C17 124.1(3) no
N11 C16 C15 115.1(2) no
N11 C16 N16 127.0(3) no
C15 C16 N16 117.9(3) no
C8 C17 N16 111.2(3) no
C8 C17 H17A 109(2) no
C8 C17 H17B 110(2) no
N16 C17 H17A 111(2) no
N16 C17 H17B 109(2) no
Cu1 O20 H20A 106(3) no
Cu1 O20 H20B 108(2) no

loop_
_geom_bond_atom_site_label_1
_geom_bond_atom_site_label_2
_geom_bond_distance
_geom_bond_publ_flag
Cu1 N5 1.968(3) yes
Cu1 N15 2.031(2) yes
Cu1 N6 2.011(2) yes
Cu1 N16 1.979(3) yes
Cu1 O20 2.222(3) yes
O2 C2 1.218(4) yes
O4 C4 1.216(4) yes
O5 N5 1.236(3) yes
O15 N15 1.261(3) yes
N5 C5 1.351(4) yes
N15 C15 1.334(4) yes
N6 C6 1.293(4) yes
N16 C16 1.287(4) yes
N1 C1 1.481(4) no
N1 C2 1.394(4) no
N1 C6 1.394(4) no
C1 H1A 0.96(3) no
C1 H1B 0.96(2) no
C1 H1C 0.96(2) no
C2 N3 1.377(4) no
N3 C3 1.465(5) no
N3 C4 1.396(4) no
C3 H3A 0.96(2) no
C3 H3B 0.96(2) no
C3 H3C 0.96(2) no
C4 C5 1.443(5) no
C5 C6 1.455(4) no
N6 C7 1.474(4) no
C7 C8 1.524(5) no
C7 H7A 0.94(3) no
C7 H7B 0.99(4) no
C8 C17 1.513(5) no
C8 H8A 0.96(3) no
C8 H8B 0.97(3) no
N11 C11 1.477(4) no
N11 C12 1.387(4) no
N11 C16 1.396(4) no
C11 H11A 0.96(2) no
C11 H11B 0.96(2) no
C11 H11C 0.96(2) no
O12 C12 1.211(4) no
C12 N13 1.379(4) no
N13 C13 1.462(4) no
N13 C14 1.402(4) no
C13 H13A 0.960(10) no
C13 H13B 0.96(3) no
C13 H13C 0.96(4) no
C14 O14 1.211(4) no
C14 C15 1.458(4) no
C15 C16 1.460(4) no
N16 C17 1.469(4) no
C17 H17A 0.91(3) no
C17 H17B 0.94(4) no
O20 H20A 0.76(4) no
O20 H20B 0.95(4) no
O21 H21A 0.84(4) no
O21 H21B 0.83(5) no
